data_2009977
loop_
_publ_author_name
'Irvine, Derek J.'
'Cole-Hamilton, David J.'
'Barnes, John C.'
'Howie, R. Alan'

_publ_section_title
;
 Triethylammonium hydrogen
 dichlorotris(diphenylphosphinito-<i>P</i>)rhodium(III) tetrahydrofuran
 (1/1)
;
_journal_issue 8
_journal_name_full 'Acta Crystallographica Section C'
_journal_page_first 1222
_journal_page_last 1225
_journal_paper_doi 10.1107/S0108270194002520
_journal_volume 50
_journal_year 1994
_chemical_formula_structural '[NEt~3~H][RhCl~2~{(Ph~2~PO)~2~H}Ph~2~PO].THF'
_chemical_formula_sum 'C46 H31 Cl2 N O4 P3 Rh'
_chemical_formula_weight 928.44
_chemical_name_systematic
;
Triethylammonium hydrogen dichlorotris(diphenylphosphinito)-
rhodium(III) tetrahydrofuran (1/1).
;
_space_group_IT_number 14
_symmetry_cell_setting monoclinic
_symmetry_space_group_name_Hall '-P 2yn'
_symmetry_space_group_name_H-M 'P 1 21/n 1'
_audit_creation_method SHELXL
_cell_angle_alpha 90.00
_cell_angle_beta 103.88(3)
_cell_angle_gamma 90.00
_cell_formula_units_Z 4
_cell_length_a 14.886(6)
_cell_length_b 20.676(10)
_cell_length_c 15.239(6)
_cell_measurement_reflns_used 25
_cell_measurement_temperature 293(2)
_cell_measurement_theta_max 15
_cell_measurement_theta_min 12
_cell_volume 4553(3)
_computing_cell_refinement 'diffractometer software'
_computing_data_collection 'diffractometer software'
_computing_data_reduction 'SHELX76 (Sheldrick, 1976)'
_computing_molecular_graphics 'PLUTON (Spek, 1992)'
_computing_publication_material SHELXL93
_computing_structure_refinement
;SHELX76 (Sheldrick, 1976) with
final cycles from SHELXL93 (Sheldrick, 1993)
;
_computing_structure_solution 'SHELXS86 (Sheldrick, 1990)'
_diffrn_ambient_temperature 293(2)
_diffrn_measurement_device 'Nicolet P3'
_diffrn_measurement_method \w/2\q
_diffrn_radiation_monochromator graphite
_diffrn_radiation_source 'fine-focus sealed tube'
_diffrn_radiation_type MoK\a
_diffrn_radiation_wavelength 0.71069
_diffrn_reflns_av_R_equivalents 0.0943
_diffrn_reflns_av_sigmaI/netI 0.0972
_diffrn_reflns_limit_h_max 17
_diffrn_reflns_limit_h_min -17
_diffrn_reflns_limit_k_max 24
_diffrn_reflns_limit_k_min 0
_diffrn_reflns_limit_l_max 17
_diffrn_reflns_limit_l_min -18
_diffrn_reflns_number 8650
_diffrn_reflns_theta_max 25.04
_diffrn_reflns_theta_min 1.69
_diffrn_standards_decay_% 0
_diffrn_standards_interval_count 100
_diffrn_standards_number 2
_exptl_absorpt_coefficient_mu 0.639
_exptl_absorpt_correction_T_max 0.99
_exptl_absorpt_correction_T_min 0.85
_exptl_absorpt_correction_type \y-scan
_exptl_crystal_colour yellow
_exptl_crystal_density_diffrn 1.354
_exptl_crystal_description plates
_exptl_crystal_F_000 1880
_exptl_crystal_size_max 0.6
_exptl_crystal_size_mid 0.4
_exptl_crystal_size_min 0.2
_refine_diff_density_max '0.737 (1.28\%A from Rh)'
_refine_diff_density_min -0.457
_refine_ls_extinction_method none
_refine_ls_goodness_of_fit_obs 1.051
_refine_ls_hydrogen_treatment
; Riding phenyl H atoms assigned a common
refined isotropic thermal parameter
;
_refine_ls_matrix_type full
_refine_ls_number_parameters 443
_refine_ls_number_reflns 2196
_refine_ls_number_restraints 0
_refine_ls_restrained_S_obs 1.051
_refine_ls_R_factor_obs 0.0683
_refine_ls_shift/esd_max -0.057
_refine_ls_shift/esd_mean 0.007
_refine_ls_structure_factor_coef Fsqd
_refine_ls_weighting_scheme
;calc w = 1/[\s^2^(F~o~^2^) + (0.100P)^2^]
where P = (F~o~^2^ + 2F~c~^2^)/3
;
_refine_ls_wR_factor_obs 0.1546
_reflns_number_observed 2196
_reflns_number_total 8069
_reflns_observed_criterion F>5\s(F)
_cod_data_source_file li1107.cif
_cod_data_source_block djc
_cod_depositor_comments
;
The following automatic conversions were performed:
'_symmetry_cell_setting' value 'Monoclinic' changed to 'monoclinic'
according to '/home/saulius/struct/CIF-dictionaries/cif_core.dic'
dictionary named 'cif_core.dic' version 2.4.1 from 2010-06-29.

Automatic conversion script
Id: cif_fix_enum 1527 2010-12-29 10:47:43Z saulius 

The following automatic conversions were performed:

'_symmetry_cell_setting' value 'Monoclinic' changed to 'monoclinic'
according to /home/saulius/struct/CIF-dictionaries/cif_core.dic
dictionary named 'cif_core.dic' version 2.4.1 from 2010-06-29.

Automatic conversion script
Id: cif_fix_values 1715 2011-07-08 13:25:40Z adriana 
;
_cod_original_cell_volume 4553.(3)
_cod_original_sg_symbol_H-M 'P 21/n'
_cod_database_code 2009977

loop_
_symmetry_equiv_pos_as_xyz
'x, y, z'
'x+1/2, -y+1/2, z+1/2'
'-x, -y, -z'
'-x-1/2, y-1/2, -z-1/2'

loop_
_atom_site_aniso_label
_atom_site_aniso_U_11
_atom_site_aniso_U_22
_atom_site_aniso_U_33
_atom_site_aniso_U_12
_atom_site_aniso_U_13
_atom_site_aniso_U_23
Rh1 0.0300(9) 0.0268(8) 0.0245(9) 0.0001(11) 0.0030(7) 0.0025(10)
P2 0.035(3) 0.033(4) 0.029(3) -0.004(3) 0.006(3) 0.001(3)
P3 0.027(3) 0.033(3) 0.033(3) -0.003(3) 0.007(3) 0.007(3)
P4 0.037(4) 0.028(3) 0.026(3) -0.004(3) 0.008(3) -0.002(3)
Cl1 0.060(4) 0.048(4) 0.030(3) -0.002(3) 0.002(3) 0.005(3)
Cl2 0.053(4) 0.028(3) 0.046(3) 0.007(3) 0.000(3) 0.000(3)
O1 0.053(10) 0.042(9) 0.034(8) -0.005(8) -0.013(7) 0.008(7)
O2 0.037(9) 0.043(8) 0.032(8) 0.009(7) 0.000(6) 0.015(7)
O3 0.039(9) 0.049(9) 0.021(7) 0.017(7) 0.023(7) 0.015(7)
C1 0.047(15) 0.025(12) 0.036(13) 0.001(11) 0.009(11) -0.001(10)
C2 0.052(14) 0.032(12) 0.034(11) 0.003(14) 0.012(10) 0.010(12)
C3 0.068(19) 0.056(16) 0.065(17) -0.006(15) 0.039(16) 0.008(13)
C4 0.054(16) 0.061(17) 0.069(17) 0.010(16) 0.052(14) -0.039(16)
C5 0.07(2) 0.065(19) 0.053(17) 0.015(17) 0.016(15) -0.015(15)
C6 0.10(2) 0.056(16) 0.025(13) 0.021(17) 0.025(14) -0.004(12)
C7 0.047(16) 0.034(14) 0.052(16) 0.008(12) -0.003(12) -0.013(12)
C8 0.066(19) 0.050(17) 0.072(18) -0.009(14) 0.023(15) 0.000(15)
C9 0.065(18) 0.07(2) 0.08(2) -0.014(16) 0.000(16) -0.028(17)
C10 0.059(19) 0.08(2) 0.09(2) -0.006(17) 0.025(17) -0.037(18)
C11 0.08(2) 0.10(3) 0.060(19) -0.01(2) 0.035(16) 0.000(18)
C12 0.09(2) 0.065(17) 0.026(13) -0.021(15) 0.017(13) -0.024(13)
C13 0.044(14) 0.023(11) 0.028(12) 0.000(11) 0.013(10) -0.013(10)
C14 0.072(19) 0.032(14) 0.055(15) 0.020(13) 0.009(14) -0.003(12)
C15 0.09(2) 0.015(13) 0.09(2) -0.011(13) 0.028(17) 0.015(13)
C16 0.053(16) 0.031(14) 0.073(18) 0.002(12) 0.016(14) -0.008(13)
C17 0.062(17) 0.055(16) 0.027(12) -0.021(13) 0.004(12) -0.009(12)
C18 0.047(15) 0.058(15) 0.020(12) -0.034(13) 0.007(10) -0.011(11)
C19 0.019(11) 0.022(11) 0.038(12) 0.009(9) -0.010(10) -0.009(9)
C20 0.06(2) 0.07(2) 0.08(2) -0.002(15) 0.031(16) 0.012(15)
C21 0.058(18) 0.09(2) 0.08(2) 0.003(19) 0.037(15) -0.019(19)
C22 0.042(17) 0.064(19) 0.11(2) 0.023(14) 0.012(18) -0.029(18)
C23 0.046(18) 0.061(18) 0.09(2) 0.021(15) -0.015(16) 0.002(16)
C24 0.026(12) 0.061(16) 0.051(13) -0.025(14) 0.006(10) -0.003(14)
C25 0.037(13) 0.000(10) 0.035(12) -0.006(9) 0.016(11) -0.004(8)
C26 0.040(14) 0.068(17) 0.033(13) -0.008(13) -0.005(12) -0.014(12)
C27 0.062(19) 0.061(17) 0.040(15) -0.026(15) 0.012(14) 0.004(13)
C28 0.060(19) 0.09(2) 0.062(18) -0.003(18) 0.023(15) -0.010(16)
C29 0.046(17) 0.10(2) 0.08(2) 0.025(16) 0.046(16) -0.009(17)
C30 0.040(16) 0.070(18) 0.041(14) -0.006(13) 0.003(12) -0.008(13)
C31 0.062(18) 0.09(2) 0.020(12) -0.043(17) 0.003(12) 0.003(13)
C32 0.028(14) 0.084(19) 0.046(15) -0.013(14) 0.021(12) -0.016(13)
C33 0.060(19) 0.15(3) 0.058(18) -0.06(2) 0.033(15) -0.04(2)
C34 0.09(3) 0.11(3) 0.08(2) -0.08(2) -0.008(18) 0.03(2)
C35 0.12(3) 0.063(18) 0.065(17) -0.04(2) -0.031(18) 0.030(17)
C36 0.07(2) 0.066(19) 0.055(17) -0.022(16) -0.012(14) 0.013(15)
N41 0.11(2) 0.039(13) 0.062(14) 0.010(13) -0.022(14) -0.025(11)
C42 0.18(4) 0.07(2) 0.08(2) 0.02(2) -0.04(2) -0.036(18)
C43 0.056(19) 0.07(2) 0.20(3) -0.029(15) 0.09(2) -0.07(2)
C44 0.06(2) 0.21(4) 0.07(2) -0.03(3) 0.029(18) -0.00(2)
C45 0.07(2) 0.14(3) 0.08(2) -0.00(2) 0.024(18) -0.04(2)
C46 0.09(2) 0.051(17) 0.080(19) 0.033(15) -0.004(17) -0.003(15)
C47 0.11(2) 0.10(2) 0.067(18) 0.04(2) 0.000(17) 0.004(17)
C51 0.36(7) 0.06(3) 0.13(4) 0.02(4) 0.10(4) 0.05(3)
C52 0.24(7) 0.21(6) 0.20(6) -0.10(5) -0.03(5) -0.01(5)
C53 0.19(7) 0.47(13) 0.38(10) 0.06(8) 0.08(6) -0.35(10)
C54 0.22(5) 0.14(4) 0.19(5) 0.03(4) 0.16(5) 0.11(4)
O55 0.34(6) 0.18(4) 0.25(5) 0.07(4) -0.03(4) 0.04(4)

loop_
_atom_site_label
_atom_site_fract_x
_atom_site_fract_y
_atom_site_fract_z
_atom_site_U_iso_or_equiv
_atom_site_thermal_displace_type
_atom_site_calc_flag
_atom_site_refinement_flags
_atom_site_occupancy
_atom_site_disorder_group
_atom_site_type_symbol
Rh1 0.69830(12) 0.09445(7) 0.88893(11) 0.0277(5) Uani d . 1 . Rh
P2 0.6140(4) 0.0807(3) 0.7444(3) 0.033(2) Uani d . 1 . P
P3 0.7934(4) 0.1627(3) 0.8416(4) 0.0308(14) Uani d . 1 . P
P4 0.6056(4) 0.1796(3) 0.9057(3) 0.0304(14) Uani d . 1 . P
Cl1 0.7574(4) 0.0831(3) 1.0487(3) 0.048(2) Uani d . 1 . Cl
Cl2 0.7595(4) -0.0112(2) 0.8764(3) 0.044(2) Uani d . 1 . Cl
O1 0.5568(9) 0.1404(6) 0.7034(8) 0.047(4) Uani d . 1 . O
O2 0.7611(9) 0.1871(6) 0.7460(8) 0.039(4) Uani d . 1 . O
O3 0.5749(9) 0.2214(6) 0.8201(7) 0.034(4) Uani d . 1 . O
C1 0.5011(9) 0.1429(7) 0.9268(9) 0.036(5) Uani d G 1 . C
C2 0.5039(9) 0.0930(7) 0.9886(8) 0.039(5) Uani d G 1 . C
H2 0.5605(11) 0.0774(10) 1.0216(12) 0.076(13) Uiso calc R 1 . H
C3 0.4220(12) 0.0666(6) 1.0012(9) 0.059(7) Uani d G 1 . C
H3 0.4239(18) 0.0333(8) 1.0426(11) 0.076(13) Uiso calc R 1 . H
C4 0.3374(9) 0.0900(9) 0.9520(11) 0.055(7) Uani d G 1 . C
H4 0.2826(11) 0.0724(12) 0.9604(16) 0.076(13) Uiso calc R 1 . H
C5 0.3346(9) 0.1399(9) 0.8902(10) 0.061(7) Uani d G 1 . C
H5 0.2779(11) 0.1555(12) 0.8572(14) 0.076(13) Uiso calc R 1 . H
C6 0.4164(13) 0.1663(6) 0.8776(8) 0.057(7) Uani d G 1 . C
H6 0.4145(19) 0.1996(8) 0.8362(11) 0.076(13) Uiso calc R 1 . H
C7 0.6363(10) 0.2363(7) 0.9997(9) 0.047(6) Uani d G 1 . C
C8 0.6373(10) 0.3014(8) 0.9768(9) 0.061(7) Uani d G 1 . C
H8 0.6254(15) 0.3136(11) 0.9164(10) 0.076(13) Uiso calc R 1 . H
C9 0.6558(11) 0.3481(6) 1.0443(14) 0.074(8) Uani d G 1 . C
H9 0.6565(16) 0.3916(6) 1.0291(19) 0.076(13) Uiso calc R 1 . H
C10 0.6735(11) 0.3298(8) 1.1346(12) 0.074(9) Uani d G 1 . C
H10 0.6859(16) 0.3611(11) 1.1798(15) 0.076(13) Uiso calc R 1 . H
C11 0.6726(11) 0.2648(10) 1.1574(8) 0.077(9) Uani d G 1 . C
H11 0.6844(17) 0.2525(13) 1.2178(8) 0.076(13) Uiso calc R 1 . H
C12 0.6540(11) 0.2180(6) 1.0899(10) 0.060(7) Uani d G 1 . C
H12 0.6534(17) 0.1745(7) 1.1052(15) 0.076(13) Uiso calc R 1 . H
C13 0.8268(9) 0.2324(5) 0.9160(8) 0.031(5) Uani d G 1 . C
C14 0.8213(10) 0.2926(7) 0.8745(7) 0.054(7) Uani d G 1 . C
H14 0.7995(15) 0.2960(9) 0.8122(7) 0.076(13) Uiso calc R 1 . H
C15 0.8484(10) 0.3478(5) 0.9263(11) 0.064(7) Uani d G 1 . C
H15 0.8448(15) 0.3881(6) 0.8985(15) 0.076(13) Uiso calc R 1 . H
C16 0.8810(10) 0.3427(6) 1.0194(11) 0.053(6) Uani d G 1 . C
H16 0.8991(14) 0.3796(7) 1.0541(14) 0.076(13) Uiso calc R 1 . H
C17 0.8865(10) 0.2824(7) 1.0609(7) 0.049(7) Uani d G 1 . C
H17 0.9083(14) 0.2790(10) 1.1232(7) 0.076(13) Uiso calc R 1 . H
C18 0.8594(9) 0.2273(5) 1.0091(8) 0.042(6) Uani d G 1 . C
H18 0.8630(14) 0.1870(6) 1.0369(11) 0.076(13) Uiso calc R 1 . H
C19 0.9025(7) 0.1186(6) 0.8548(10) 0.029(5) Uani d G 1 . C
C20 0.9410(12) 0.1201(7) 0.7803(8) 0.068(8) Uani d G 1 . C
H20 0.9092(16) 0.1397(10) 0.7269(10) 0.076(13) Uiso calc R 1 . H
C21 1.0271(12) 0.0922(9) 0.7855(11) 0.072(8) Uani d G 1 . C
H21 1.0529(17) 0.0932(13) 0.7356(14) 0.076(13) Uiso calc R 1 . H
C22 1.0746(8) 0.0628(7) 0.8652(14) 0.074(9) Uani d G 1 . C
H22 1.1322(9) 0.0442(11) 0.869(2) 0.076(13) Uiso calc R 1 . H
C23 1.0361(10) 0.0614(7) 0.9397(11) 0.072(8) Uani d G 1 . C
H23 1.0679(14) 0.0417(10) 0.9930(13) 0.076(13) Uiso calc R 1 . H
C24 0.9500(10) 0.0893(7) 0.9345(8) 0.047(6) Uani d G 1 . C
H24 0.9242(14) 0.0883(11) 0.9843(10) 0.076(13) Uiso calc R 1 . H
C25 0.6644(9) 0.0502(6) 0.6539(8) 0.023(5) Uani d G 1 . C
C26 0.6041(8) 0.0473(6) 0.5688(10) 0.049(6) Uani d G 1 . C
H26 0.5419(8) 0.0577(10) 0.5617(14) 0.076(13) Uiso calc R 1 . H
C27 0.6366(11) 0.0290(7) 0.4942(7) 0.054(7) Uani d G 1 . C
H27 0.5962(15) 0.0271(10) 0.4373(8) 0.076(13) Uiso calc R 1 . H
C28 0.7294(12) 0.0135(7) 0.5048(9) 0.070(8) Uani d G 1 . C
H28 0.7512(17) 0.0013(10) 0.4549(12) 0.076(13) Uiso calc R 1 . H
C29 0.7898(8) 0.0164(7) 0.5898(11) 0.068(8) Uani d G 1 . C
H29 0.8519(9) 0.0060(11) 0.5969(16) 0.076(13) Uiso calc R 1 . H
C30 0.7572(9) 0.0347(7) 0.6644(8) 0.051(7) Uani d G 1 . C
H30 0.7976(12) 0.0366(10) 0.7213(9) 0.076(13) Uiso calc R 1 . H
C31 0.5257(10) 0.0190(8) 0.7465(9) 0.057(7) Uani d G 1 . C
C32 0.4361(12) 0.0372(7) 0.7476(9) 0.051(7) Uani d G 1 . C
H32 0.4203(18) 0.0808(8) 0.7463(14) 0.076(13) Uiso calc R 1 . H
C33 0.3701(9) -0.0097(11) 0.7507(10) 0.086(10) Uani d G 1 . C
H33 0.3101(10) 0.0024(16) 0.7514(15) 0.076(13) Uiso calc R 1 . H
C34 0.3937(14) -0.0749(9) 0.7526(10) 0.098(12) Uani d G 1 . C
H34 0.3495(19) -0.1063(13) 0.7547(15) 0.076(13) Uiso calc R 1 . H
C35 0.4833(16) -0.0930(7) 0.7515(10) 0.090(10) Uani d G 1 . C
H35 0.499(2) -0.1366(7) 0.7528(15) 0.076(13) Uiso calc R 1 . H
C36 0.5493(10) -0.0461(10) 0.7484(9) 0.068(8) Uani d G 1 . C
H36 0.6093(12) -0.0583(14) 0.7477(14) 0.076(13) Uiso calc R 1 . H
N41 1.2150(16) 0.2493(10) 1.0922(13) 0.076(8) Uani d . 1 . N
H41 1.2291(16) 0.2701(10) 1.1555(13) 0.076(13) Uiso calc R 1 . H
C42 1.202(3) 0.1793(14) 1.106(2) 0.123(15) Uani d . 1 . C
C43 1.1146(17) 0.1683(12) 1.150(2) 0.096(12) Uani d . 1 . C
C44 1.302(2) 0.2620(19) 1.0531(19) 0.110(12) Uani d . 1 . C
C45 1.385(2) 0.2322(16) 1.1094(19) 0.096(10) Uani d . 1 . C
C46 1.1399(19) 0.2874(11) 1.0354(18) 0.077(9) Uani d . 1 . C
C47 1.103(2) 0.2590(14) 0.9344(18) 0.094(10) Uani d . 1 . C
C51 0.443(4) 0.416(2) 0.785(3) 0.18(2) Uani d . 1 . C
C52 0.454(5) 0.440(3) 0.891(5) 0.23(4) Uani d . 1 . C
C53 0.388(5) 0.417(5) 0.878(6) 0.34(6) Uani d . 1 . C
C54 0.361(4) 0.347(2) 0.863(4) 0.17(2) Uani d . 1 . C
O55 0.398(4) 0.356(2) 0.785(3) 0.27(2) Uani d . 1 . O

loop_
_atom_type_symbol
_atom_type_description
_atom_type_scat_dispersion_real
_atom_type_scat_dispersion_imag
_atom_type_scat_source
C C 0.0033 0.0016 'International Tables Vol C Tables 4.2.6.8 and 6.1.1.4'
H H 0.0000 0.0000 'International Tables Vol C Tables 4.2.6.8 and 6.1.1.4'
Cl Cl 0.1484 0.1585 'International Tables Vol C Tables 4.2.6.8 and 6.1.1.4'
N N 0.0061 0.0033 'International Tables Vol C Tables 4.2.6.8 and 6.1.1.4'
O O 0.0106 0.0060 'International Tables Vol C Tables 4.2.6.8 and 6.1.1.4'
P P 0.1023 0.0942 'International Tables Vol C Tables 4.2.6.8 and 6.1.1.4'
Rh Rh -1.1178 0.9187 'International Tables Vol C Tables 4.2.6.8 and 6.1.1.4'

loop_
_geom_angle_atom_site_label_1
_geom_angle_atom_site_label_2
_geom_angle_atom_site_label_3
_geom_angle
_geom_angle_publ_flag
P3 Rh1 P2 90.6(2) yes
P3 Rh1 P4 89.8(2) yes
P2 Rh1 P4 89.8(2) yes
P3 Rh1 Cl2 105.5(2) yes
P2 Rh1 Cl2 86.6(2) yes
P4 Rh1 Cl2 164.3(2) yes
P3 Rh1 Cl1 106.4(2) yes
P2 Rh1 Cl1 162.7(2) yes
P4 Rh1 Cl1 92.6(2) yes
Cl2 Rh1 Cl1 86.4(2) yes
O1 P2 C25 104.9(7) yes
O1 P2 C31 103.6(8) yes
C25 P2 C31 101.4(7) yes
O1 P2 Rh1 114.5(5) yes
C25 P2 Rh1 122.8(5) yes
C31 P2 Rh1 107.5(5) yes
O2 P3 C13 108.1(7) yes
O2 P3 C19 110.0(8) yes
C13 P3 C19 102.9(6) yes
O2 P3 Rh1 116.3(6) yes
C13 P3 Rh1 113.4(5) yes
C19 P3 Rh1 105.3(5) yes
O3 P4 C7 105.7(7) yes
O3 P4 C1 106.8(7) yes
C7 P4 C1 101.1(7) yes
O3 P4 Rh1 113.7(5) yes
C7 P4 Rh1 122.6(5) yes
C1 P4 Rh1 105.2(5) yes
C2 C1 C6 120.0 ?
C2 C1 P4 122.6(10) ?
C6 C1 P4 117.4(10) ?
C1 C2 C3 120.0 ?
C4 C3 C2 120.0 ?
C5 C4 C3 120.0 ?
C4 C5 C6 120.0 ?
C5 C6 C1 120.0 ?
C8 C7 C12 120.0 ?
C8 C7 P4 116.2(10) ?
C12 C7 P4 123.7(10) ?
C9 C8 C7 120.0 ?
C8 C9 C10 120.0 ?
C11 C10 C9 120.0 ?
C12 C11 C10 120.0 ?
C11 C12 C7 120.0 ?
C14 C13 C18 120.0 ?
C14 C13 P3 116.6(8) ?
C18 C13 P3 123.4(8) ?
C13 C14 C15 120.0 ?
C14 C15 C16 120.0 ?
C17 C16 C15 120.0 ?
C18 C17 C16 120.0 ?
C17 C18 C13 120.0 ?
C20 C19 C24 120.0 ?
C20 C19 P3 115.4(10) ?
C24 C19 P3 124.4(10) ?
C19 C20 C21 120.0 ?
C22 C21 C20 120.0 ?
C21 C22 C23 120.0 ?
C24 C23 C22 120.0 ?
C23 C24 C19 120.0 ?
C26 C25 C30 120.0 ?
C26 C25 P2 115.3(9) ?
C30 C25 P2 124.6(9) ?
C25 C26 C27 120.0 ?
C26 C27 C28 120.0 ?
C29 C28 C27 120.0 ?
C28 C29 C30 120.0 ?
C29 C30 C25 120.0 ?
C32 C31 C36 120.0 ?
C32 C31 P2 120.3(12) ?
C36 C31 P2 119.6(12) ?
C31 C32 C33 120.0 ?
C34 C33 C32 120.0 ?
C33 C34 C35 120.0 ?
C36 C35 C34 120.0 ?
C35 C36 C31 120.0 ?
C42 N41 C46 120.(2) yes
C42 N41 C44 111.(3) yes
C46 N41 C44 105.(2) yes
N41 C42 C43 110.(3) yes
C45 C44 N41 111.(3) yes
N41 C46 C47 113.7(19) yes
O55 C51 C52 101.(4) ?
C52 C53 C54 132.(8) ?
O55 C54 C53 82.(4) ?
C54 O55 C51 113.(5) ?

loop_
_geom_bond_atom_site_label_1
_geom_bond_atom_site_label_2
_geom_bond_site_symmetry_2
_geom_bond_distance
_geom_bond_publ_flag
Rh1 P3 . 2.237(6) yes
Rh1 P2 . 2.276(6) yes
Rh1 P4 . 2.288(6) yes
Rh1 Cl2 . 2.392(5) yes
Rh1 Cl1 . 2.394(5) yes
P2 O1 . 1.544(13) yes
P2 C25 . 1.833(11) yes
P2 C31 . 1.838(12) yes
P3 O2 . 1.508(12) yes
P3 C13 . 1.826(11) yes
P3 C19 . 1.830(11) yes
P4 O3 . 1.542(12) yes
P4 C7 . 1.822(12) yes
P4 C1 . 1.828(12) yes
C1 C2 . 1.39 ?
C1 C6 . 1.39 ?
C2 C3 . 1.39 ?
C3 C4 . 1.39 ?
C4 C5 . 1.39 ?
C5 C6 . 1.39 ?
C7 C8 . 1.39 ?
C7 C12 . 1.39 ?
C8 C9 . 1.39 ?
C9 C10 . 1.39 ?
C10 C11 . 1.39 ?
C11 C12 . 1.39 ?
C13 C14 . 1.39 ?
C13 C18 . 1.39 ?
C14 C15 . 1.39 ?
C15 C16 . 1.39 ?
C16 C17 . 1.39 ?
C17 C18 . 1.39 ?
C19 C20 . 1.39 ?
C19 C24 . 1.39 ?
C20 C21 . 1.39 ?
C21 C22 . 1.39 ?
C22 C23 . 1.39 ?
C23 C24 . 1.39 ?
C25 C26 . 1.39 ?
C25 C30 . 1.39 ?
C26 C27 . 1.39 ?
C27 C28 . 1.39 ?
C28 C29 . 1.39 ?
C29 C30 . 1.39 ?
C31 C32 . 1.39 ?
C31 C36 . 1.39 ?
C32 C33 . 1.39 ?
C33 C34 . 1.39 ?
C34 C35 . 1.39 ?
C35 C36 . 1.39 ?
N41 C42 . 1.48(3) yes
N41 C46 . 1.47(3) yes
N41 C44 . 1.57(3) yes
C42 C43 . 1.62(4) yes
C44 C45 . 1.46(4) yes
C46 C47 . 1.61(3) yes
C51 O55 . 1.42(5) ?
C51 C52 . 1.67(7) ?
C52 C53 . 1.06(9) ?
C53 C54 . 1.50(9) ?
C54 O55 . 1.43(5) ?

loop_
_geom_torsion_atom_site_label_1
_geom_torsion_atom_site_label_2
_geom_torsion_atom_site_label_3
_geom_torsion_atom_site_label_4
_geom_torsion
_geom_torsion_publ_flag
Rh1 P2 O1 O3 -4.4(9) yes
P2 O1 O3 P4 -21.0(10) yes
O1 O3 P4 Rh1 35.6(7) yes
O3 P4 Rh1 P2 -37.0(6) yes
P4 Rh1 P2 O1 19.6(6) yes
O3 O1 P2 C31 112.3(7) yes
O3 O1 P2 C25 -141.8(7) yes
O1 O3 P4 C1 -80.0(7) yes
O1 O3 P4 C7 172.9(7) yes
